data_4127482
loop_
_publ_author_name
'Lyu, Hairong'
'Zhang, Jie'
'Yang, Jingting'
'Quan, Yangjian'
'Xie, Zuowei'

_publ_section_title
;
 Catalytic Regioselective Cage B(8)-H Arylation of o-Carboranes via
 &quot;Cage-Walking&quot; Strategy.
;
_journal_issue 10
_journal_name_full 'Journal of the American Chemical Society'
_journal_page_first 4219
_journal_page_last 4224
_journal_paper_doi 10.1021/jacs.9b00302
_journal_volume 141
_journal_year 2019
_chemical_formula_sum 'C10 H18 B10 Cl N O'
_chemical_formula_weight 311.80
_space_group_crystal_system triclinic
_space_group_IT_number 2
_space_group_name_Hall '-P 1'
_space_group_name_H-M_alt 'P -1'
_symmetry_space_group_name_Hall '-P 1'
_symmetry_space_group_name_H-M 'P -1'
_atom_sites_solution_hydrogens geom
_audit_creation_method SHELXL-2014/6
_cell_angle_alpha 92.039(3)
_cell_angle_beta 109.668(3)
_cell_angle_gamma 104.582(3)
_cell_formula_units_Z 4
_cell_length_a 10.2815(6)
_cell_length_b 12.6911(7)
_cell_length_c 13.9103(8)
_cell_measurement_reflns_used 311
_cell_measurement_temperature 296(2)
_cell_measurement_theta_max 15
_cell_measurement_theta_min 15
_cell_volume 1639.64(17)
_computing_cell_refinement 'BRUKER KAPPA APEXII DUO DIFFRACTOMETER'
_computing_data_collection 'BRUKER KAPPA APEXII DUO DIFFRACTOMETER'
_computing_data_reduction 'BRUKER KAPPA APEXII DUO DIFFRACTOMETER'
_computing_molecular_graphics 'BRUKER SHELXTL'
_computing_publication_material 'BRUKER SHELXTL'
_computing_structure_refinement 'SHELXL-2014/6 (Sheldrick, 2014)'
_diffrn_ambient_temperature 296(2)
_diffrn_measured_fraction_theta_full 0.978
_diffrn_measured_fraction_theta_max 0.978
_diffrn_measurement_device_type 'BRUKER KAPPA APEXII DUO DIFFRACTOMETER'
_diffrn_measurement_method 'PHI & OMEGA SCAN'
_diffrn_radiation_type MoK\a
_diffrn_radiation_wavelength 0.71073
_diffrn_reflns_av_R_equivalents 0.0214
_diffrn_reflns_av_unetI/netI 0.0219
_diffrn_reflns_Laue_measured_fraction_full 0.978
_diffrn_reflns_Laue_measured_fraction_max 0.978
_diffrn_reflns_limit_h_max 12
_diffrn_reflns_limit_h_min -12
_diffrn_reflns_limit_k_max 15
_diffrn_reflns_limit_k_min -15
_diffrn_reflns_limit_l_max 16
_diffrn_reflns_limit_l_min -16
_diffrn_reflns_number 21200
_diffrn_reflns_point_group_measured_fraction_full 0.978
_diffrn_reflns_point_group_measured_fraction_max 0.978
_diffrn_reflns_theta_full 25.242
_diffrn_reflns_theta_max 25.248
_diffrn_reflns_theta_min 1.568
_exptl_absorpt_coefficient_mu 0.225
_exptl_absorpt_correction_T_max 0.7456
_exptl_absorpt_correction_T_min 0.7063
_exptl_absorpt_correction_type multi-scan
_exptl_crystal_colour colourless
_exptl_crystal_density_diffrn 1.263
_exptl_crystal_description block
_exptl_crystal_F_000 640
_exptl_crystal_size_max 0.400
_exptl_crystal_size_mid 0.300
_exptl_crystal_size_min 0.300
_refine_diff_density_max 0.596
_refine_diff_density_min -0.398
_refine_diff_density_rms 0.043
_refine_ls_extinction_method none
_refine_ls_goodness_of_fit_ref 1.048
_refine_ls_hydrogen_treatment constr
_refine_ls_matrix_type full
_refine_ls_number_parameters 415
_refine_ls_number_reflns 5806
_refine_ls_number_restraints 0
_refine_ls_restrained_S_all 1.048
_refine_ls_R_factor_all 0.0658
_refine_ls_R_factor_gt 0.0508
_refine_ls_shift/su_max 0.001
_refine_ls_shift/su_mean 0.000
_refine_ls_structure_factor_coef Fsqd
_refine_ls_weighting_details 'w=1/[\s^2^(Fo^2^)+(0.0663P)^2^+1.0215P] where P=(Fo^2^+2Fc^2^)/3'
_refine_ls_weighting_scheme calc
_refine_ls_wR_factor_gt 0.1338
_refine_ls_wR_factor_ref 0.1458
_reflns_Friedel_coverage 0.000
_reflns_number_gt 4579
_reflns_number_total 5806
_reflns_threshold_expression 'I > 2\s(I)'
_cod_data_source_file ja9b00302_si_003.cif
_cod_data_source_block 3i
_cod_original_cell_volume 1639.63(17)
_cod_database_code 4127482
_shelx_space_group_comment
;
The symmetry employed for this shelxl refinement is uniquely defined
by the following loop, which should always be used as a source of
symmetry information in preference to the above space-group names.
They are only intended as comments.
;
_shelx_estimated_absorpt_t_min 0.915
_shelx_estimated_absorpt_t_max 0.936
_shelxl_version_number 2014/6

loop_
_space_group_symop_operation_xyz
'x, y, z'
'-x, -y, -z'

loop_
_atom_site_label
_atom_site_type_symbol
_atom_site_fract_x
_atom_site_fract_y
_atom_site_fract_z
_atom_site_U_iso_or_equiv
_atom_site_adp_type
_atom_site_occupancy
_atom_site_site_symmetry_order
_atom_site_calc_flag
_atom_site_refinement_flags_posn
_atom_site_refinement_flags_adp
O1 O 0.3987(2) 0.36801(15) -0.00265(14) 0.0677(6) Uani 1 1 d . .
N1 N 0.5114(2) 0.26453(16) 0.10216(14) 0.0440(5) Uani 1 1 d . .
H1A H 0.5212 0.1994 0.1069 0.053 Uiso 1 1 calc R U
Cl1' Cl 0.13431(8) 0.23017(5) 0.15947(6) 0.0659(2) Uani 1 1 d . .
N1' N 0.5089(2) 0.77852(18) 0.37244(15) 0.0521(5) Uani 1 1 d . .
H1'A H 0.5406 0.7285 0.3524 0.062 Uiso 1 1 calc R U
C1' C 0.4521(2) 0.92953(19) 0.23747(19) 0.0471(6) Uani 1 1 d . .
H1' H 0.5673 0.9740 0.2656 0.057 Uiso 1 1 calc R U
C2' C 0.3560(3) 0.93102(19) 0.30889(19) 0.0460(6) Uani 1 1 d . .
H2' H 0.4043 0.9760 0.3873 0.055 Uiso 1 1 calc R U
C11' C 0.5664(3) 0.8151(2) 0.47378(17) 0.0436(5) Uani 1 1 d . .
C12' C 0.6801(3) 0.7684(3) 0.5386(2) 0.0647(8) Uani 1 1 d . .
H12A H 0.6996 0.7180 0.4957 0.097 Uiso 1 1 calc R U
H12B H 0.7663 0.8266 0.5734 0.097 Uiso 1 1 calc R U
H12C H 0.6480 0.7303 0.5884 0.097 Uiso 1 1 calc R U
C13' C 0.2141(2) 0.59925(18) 0.18332(16) 0.0360(5) Uani 1 1 d . .
C14' C 0.1872(3) 0.5357(2) 0.09217(18) 0.0467(6) Uani 1 1 d . .
H14A H 0.1870 0.5703 0.0343 0.056 Uiso 1 1 calc R U
C15' C 0.1608(3) 0.4232(2) 0.08358(19) 0.0497(6) Uani 1 1 d . .
H15A H 0.1425 0.3828 0.0210 0.060 Uiso 1 1 calc R U
C16' C 0.1618(2) 0.37186(19) 0.16854(19) 0.0439(5) Uani 1 1 d . .
C17' C 0.1867(3) 0.4305(2) 0.2601(2) 0.0506(6) Uani 1 1 d . .
H17A H 0.1867 0.3951 0.3175 0.061 Uiso 1 1 calc R U
C18' C 0.2121(3) 0.5432(2) 0.26661(18) 0.0476(6) Uani 1 1 d . .
H18A H 0.2285 0.5828 0.3291 0.057 Uiso 1 1 calc R U
B3' B 0.4006(3) 0.8122(2) 0.29238(19) 0.0392(6) Uani 1 1 d . .
B4' B 0.3979(3) 0.8077(2) 0.1641(2) 0.0411(6) Uani 1 1 d . .
H4' H 0.4696 0.7691 0.1414 0.049 Uiso 1 1 calc R U
B5' B 0.3577(3) 0.9261(2) 0.1124(2) 0.0507(7) Uani 1 1 d . .
H5' H 0.4022 0.9635 0.0559 0.061 Uiso 1 1 calc R U
B6' B 0.3358(3) 1.0075(2) 0.2083(2) 0.0515(7) Uani 1 1 d . .
H6' H 0.3668 1.0978 0.2159 0.062 Uiso 1 1 calc R U
B7' B 0.2257(3) 0.8115(2) 0.2871(2) 0.0414(6) Uani 1 1 d . .
H7' H 0.1829 0.7756 0.3448 0.050 Uiso 1 1 calc R U
B8' B 0.2474(3) 0.7281(2) 0.19108(18) 0.0358(5) Uani 1 1 d . .
B9' B 0.2223(3) 0.7998(2) 0.0807(2) 0.0422(6) Uani 1 1 d . .
H9' H 0.1767 0.7544 0.0025 0.051 Uiso 1 1 calc R U
B10' B 0.1837(3) 0.9244(2) 0.1085(2) 0.0476(7) Uani 1 1 d . .
H10' H 0.1128 0.9602 0.0490 0.057 Uiso 1 1 calc R U
B11' B 0.1870(3) 0.9309(2) 0.2366(2) 0.0475(7) Uani 1 1 d . .
H11' H 0.1197 0.9719 0.2622 0.057 Uiso 1 1 calc R U
B12' B 0.1157(3) 0.8031(2) 0.1565(2) 0.0415(6) Uani 1 1 d . .
H12' H -0.0001 0.7604 0.1277 0.050 Uiso 1 1 calc R U
O1' O 0.5225(3) 0.8804(2) 0.50892(15) 0.0938(8) Uani 1 1 d . .
Cl1 Cl 0.87804(8) -0.10881(6) 0.35905(7) 0.0711(2) Uani 1 1 d . .
C1 C 0.5480(2) 0.45128(19) 0.22871(18) 0.0432(5) Uani 1 1 d . .
H1 H 0.4351 0.4492 0.1881 0.052 Uiso 1 1 calc R U
C2 C 0.6676(2) 0.48395(19) 0.17359(18) 0.0430(5) Uani 1 1 d . .
H2 H 0.6380 0.5043 0.0943 0.052 Uiso 1 1 calc R U
C11 C 0.4089(2) 0.27764(19) 0.01636(16) 0.0406(5) Uani 1 1 d . .
C12 C 0.3052(3) 0.1761(2) -0.05078(18) 0.0515(6) Uani 1 1 d . .
H12D H 0.3309 0.1128 -0.0232 0.077 Uiso 1 1 calc R U
H12E H 0.2098 0.1730 -0.0534 0.077 Uiso 1 1 calc R U
H12F H 0.3082 0.1771 -0.1190 0.077 Uiso 1 1 calc R U
C13 C 0.7732(2) 0.21581(19) 0.31393(16) 0.0383(5) Uani 1 1 d . .
C14 C 0.7668(3) 0.1635(2) 0.39866(18) 0.0480(6) Uani 1 1 d . .
H14B H 0.7391 0.1956 0.4469 0.058 Uiso 1 1 calc R U
C15 C 0.8004(3) 0.0650(2) 0.41354(19) 0.0526(6) Uani 1 1 d . .
H15B H 0.7963 0.0319 0.4714 0.063 Uiso 1 1 calc R U
C16 C 0.8397(2) 0.0168(2) 0.3428(2) 0.0471(6) Uani 1 1 d . .
C17 C 0.8465(3) 0.0650(2) 0.2572(2) 0.0559(7) Uani 1 1 d . .
H17B H 0.8732 0.0318 0.2090 0.067 Uiso 1 1 calc R U
C18 C 0.8130(3) 0.1631(2) 0.24397(19) 0.0513(6) Uani 1 1 d . .
H18B H 0.8173 0.1953 0.1857 0.062 Uiso 1 1 calc R U
B3 B 0.6071(3) 0.3488(2) 0.18750(19) 0.0372(5) Uani 1 1 d . .
B4 B 0.5820(3) 0.3566(2) 0.3081(2) 0.0411(6) Uani 1 1 d . .
H4 H 0.4992 0.2930 0.3234 0.049 Uiso 1 1 calc R U
B5 B 0.6212(3) 0.4959(2) 0.3565(2) 0.0503(7) Uani 1 1 d . .
H5 H 0.5644 0.5224 0.4030 0.060 Uiso 1 1 calc R U
B6 B 0.6708(3) 0.5771(2) 0.2668(2) 0.0510(7) Uani 1 1 d . .
H6 H 0.6450 0.6556 0.2533 0.061 Uiso 1 1 calc R U
B7 B 0.7920(3) 0.4153(2) 0.21167(19) 0.0397(6) Uani 1 1 d . .
H7 H 0.8478 0.3907 0.1635 0.048 Uiso 1 1 calc R U
B8 B 0.7410(3) 0.3306(2) 0.30019(18) 0.0358(5) Uani 1 1 d . .
B9 B 0.7491(3) 0.4227(2) 0.4044(2) 0.0444(6) Uani 1 1 d . .
H9 H 0.7775 0.4015 0.4834 0.053 Uiso 1 1 calc R U
B10 B 0.8046(3) 0.5604(2) 0.3792(2) 0.0503(7) Uani 1 1 d . .
H10 H 0.8688 0.6290 0.4412 0.060 Uiso 1 1 calc R U
B11 B 0.8305(3) 0.5545(2) 0.2605(2) 0.0490(7) Uani 1 1 d . .
H11 H 0.9108 0.6195 0.2442 0.059 Uiso 1 1 calc R U
B12 B 0.8789(3) 0.4587(2) 0.3452(2) 0.0427(6) Uani 1 1 d . .
H12 H 0.9919 0.4609 0.3856 0.051 Uiso 1 1 calc R U

loop_
_atom_site_aniso_label
_atom_site_aniso_U_11
_atom_site_aniso_U_22
_atom_site_aniso_U_33
_atom_site_aniso_U_23
_atom_site_aniso_U_13
_atom_site_aniso_U_12
O1 0.0811(14) 0.0512(11) 0.0498(11) 0.0148(9) -0.0045(9) 0.0199(10)
N1 0.0491(11) 0.0359(10) 0.0376(10) 0.0073(8) 0.0029(9) 0.0130(8)
Cl1' 0.0628(4) 0.0378(3) 0.0894(5) 0.0077(3) 0.0167(4) 0.0155(3)
N1' 0.0594(13) 0.0594(13) 0.0370(10) -0.0063(9) 0.0042(9) 0.0359(11)
C1' 0.0359(12) 0.0414(13) 0.0592(15) 0.0031(11) 0.0127(11) 0.0087(10)
C2' 0.0465(13) 0.0412(13) 0.0464(13) -0.0046(10) 0.0090(11) 0.0172(10)
C11' 0.0542(14) 0.0414(13) 0.0331(11) 0.0031(10) 0.0127(10) 0.0139(11)
C12' 0.0702(18) 0.088(2) 0.0375(13) 0.0110(14) 0.0105(13) 0.0368(16)
C13' 0.0337(11) 0.0383(12) 0.0343(11) 0.0034(9) 0.0100(9) 0.0103(9)
C14' 0.0583(15) 0.0417(13) 0.0353(12) 0.0039(10) 0.0120(11) 0.0126(11)
C15' 0.0542(15) 0.0430(13) 0.0424(13) -0.0046(11) 0.0077(11) 0.0118(11)
C16' 0.0328(12) 0.0369(12) 0.0579(15) 0.0048(11) 0.0105(10) 0.0109(9)
C17' 0.0601(16) 0.0478(14) 0.0527(14) 0.0191(12) 0.0250(12) 0.0217(12)
C18' 0.0638(16) 0.0441(13) 0.0394(12) 0.0065(10) 0.0219(11) 0.0181(11)
B3' 0.0414(14) 0.0399(14) 0.0360(13) -0.0015(11) 0.0108(11) 0.0155(11)
B4' 0.0424(14) 0.0431(14) 0.0419(14) 0.0065(11) 0.0189(11) 0.0137(11)
B5' 0.0506(17) 0.0468(16) 0.0582(17) 0.0189(14) 0.0222(14) 0.0139(13)
B6' 0.0476(16) 0.0370(14) 0.0670(19) 0.0079(13) 0.0153(14) 0.0137(12)
B7' 0.0457(15) 0.0432(14) 0.0411(14) 0.0046(11) 0.0195(12) 0.0171(12)
B8' 0.0375(13) 0.0379(13) 0.0313(12) 0.0033(10) 0.0112(10) 0.0110(10)
B9' 0.0472(15) 0.0426(14) 0.0350(13) 0.0085(11) 0.0110(11) 0.0145(12)
B10' 0.0465(16) 0.0434(15) 0.0509(16) 0.0135(13) 0.0106(13) 0.0174(12)
B11' 0.0446(15) 0.0462(16) 0.0551(16) 0.0038(13) 0.0163(13) 0.0211(12)
B12' 0.0342(13) 0.0410(14) 0.0458(14) 0.0063(12) 0.0098(11) 0.0104(11)
O1' 0.153(2) 0.0882(16) 0.0410(11) -0.0075(11) 0.0062(12) 0.0774(16)
Cl1 0.0655(5) 0.0519(4) 0.0965(6) 0.0249(4) 0.0211(4) 0.0263(3)
C1 0.0375(12) 0.0416(13) 0.0478(13) 0.0043(10) 0.0102(10) 0.0134(10)
C2 0.0460(13) 0.0397(12) 0.0398(12) 0.0108(10) 0.0119(10) 0.0101(10)
C11 0.0419(13) 0.0455(13) 0.0336(11) 0.0087(10) 0.0120(10) 0.0125(10)
C12 0.0458(14) 0.0571(15) 0.0399(13) 0.0024(11) 0.0066(11) 0.0070(11)
C13 0.0338(11) 0.0450(13) 0.0314(11) 0.0072(9) 0.0057(9) 0.0110(9)
C14 0.0582(15) 0.0496(14) 0.0366(12) 0.0100(11) 0.0166(11) 0.0156(12)
C15 0.0575(15) 0.0500(15) 0.0427(13) 0.0184(11) 0.0097(12) 0.0115(12)
C16 0.0342(12) 0.0432(13) 0.0559(15) 0.0112(11) 0.0053(11) 0.0113(10)
C17 0.0617(17) 0.0560(16) 0.0616(16) 0.0132(13) 0.0287(13) 0.0263(13)
C18 0.0661(16) 0.0533(15) 0.0456(13) 0.0176(12) 0.0256(12) 0.0265(13)
B3 0.0382(13) 0.0393(13) 0.0329(12) 0.0099(10) 0.0099(10) 0.0118(11)
B4 0.0389(14) 0.0441(15) 0.0407(14) 0.0082(11) 0.0161(11) 0.0096(11)
B5 0.0529(17) 0.0515(17) 0.0488(16) 0.0008(13) 0.0196(13) 0.0177(13)
B6 0.0527(17) 0.0378(14) 0.0561(17) 0.0022(13) 0.0123(14) 0.0123(12)
B7 0.0385(14) 0.0440(14) 0.0371(13) 0.0109(11) 0.0132(11) 0.0124(11)
B8 0.0347(13) 0.0427(14) 0.0282(11) 0.0075(10) 0.0090(10) 0.0108(10)
B9 0.0489(15) 0.0485(15) 0.0325(13) 0.0034(11) 0.0125(11) 0.0108(12)
B10 0.0493(16) 0.0437(15) 0.0476(16) -0.0017(13) 0.0092(13) 0.0077(13)
B11 0.0458(16) 0.0415(15) 0.0512(16) 0.0080(13) 0.0128(13) 0.0035(12)
B12 0.0348(13) 0.0464(15) 0.0398(14) 0.0046(12) 0.0074(11) 0.0072(11)

loop_
_atom_type_symbol
_atom_type_description
_atom_type_scat_dispersion_real
_atom_type_scat_dispersion_imag
_atom_type_scat_source
C C 0.0033 0.0016 'International Tables Vol C Tables 4.2.6.8 and 6.1.1.4'
H H 0.0000 0.0000 'International Tables Vol C Tables 4.2.6.8 and 6.1.1.4'
B B 0.0013 0.0007 'International Tables Vol C Tables 4.2.6.8 and 6.1.1.4'
N N 0.0061 0.0033 'International Tables Vol C Tables 4.2.6.8 and 6.1.1.4'
Cl Cl 0.1484 0.1585 'International Tables Vol C Tables 4.2.6.8 and 6.1.1.4'
O O 0.0106 0.0060 'International Tables Vol C Tables 4.2.6.8 and 6.1.1.4'

loop_
_geom_angle_atom_site_label_1
_geom_angle_atom_site_label_2
_geom_angle_atom_site_label_3
_geom_angle
C11 N1 B3 127.0(2)
C11' N1' B3' 128.6(2)
C2' C1' B5' 112.23(19)
C2' C1' B4' 110.95(18)
B5' C1' B4' 63.76(16)
C2' C1' B6' 62.30(16)
B5' C1' B6' 63.19(17)
B4' C1' B6' 116.1(2)
C2' C1' B3' 61.05(14)
B5' C1' B3' 115.84(19)
B4' C1' B3' 62.47(14)
B6' C1' B3' 115.73(19)
C1' C2' B11' 110.81(19)
C1' C2' B7' 111.89(18)
B11' C2' B7' 63.25(16)
C1' C2' B3' 62.94(15)
B11' C2' B3' 115.77(18)
B7' C2' B3' 62.78(15)
C1' C2' B6' 60.91(16)
B11' C2' B6' 62.55(16)
B7' C2' B6' 115.28(19)
B3' C2' B6' 116.15(19)
O1' C11' N1' 119.9(2)
O1' C11' C12' 122.7(2)
N1' C11' C12' 117.4(2)
C14' C13' C18' 116.1(2)
C14' C13' B8' 121.4(2)
C18' C13' B8' 122.53(19)
C15' C14' C13' 122.7(2)
C16' C15' C14' 118.9(2)
C17' C16' C15' 120.8(2)
C17' C16' Cl1' 119.95(19)
C15' C16' Cl1' 119.25(19)
C16' C17' C18' 119.2(2)
C17' C18' C13' 122.3(2)
N1' B3' C2' 122.74(19)
N1' B3' C1' 119.4(2)
C2' B3' C1' 56.01(14)
N1' B3' B7' 127.7(2)
C2' B3' B7' 58.00(14)
C1' B3' B7' 102.69(18)
N1' B3' B4' 121.05(19)
C2' B3' B4' 102.49(18)
C1' B3' B4' 56.98(14)
B7' B3' B4' 107.11(18)
N1' B3' B8' 128.3(2)
C2' B3' B8' 104.21(17)
C1' B3' B8' 103.49(17)
B7' B3' B8' 60.22(14)
B4' B3' B8' 60.37(14)
C1' B4' B9' 104.15(18)
C1' B4' B5' 58.07(16)
B9' B4' B5' 59.95(16)
C1' B4' B3' 60.56(15)
B9' B4' B3' 108.55(18)
B5' B4' B3' 109.57(19)
C1' B4' B8' 105.86(18)
B9' B4' B8' 60.59(14)
B5' B4' B8' 109.15(19)
B3' B4' B8' 59.91(14)
C1' B5' B9' 104.08(19)
C1' B5' B6' 58.92(16)
B9' B5' B6' 108.2(2)
C1' B5' B10' 104.5(2)
B9' B5' B10' 60.69(16)
B6' B5' B10' 59.70(17)
C1' B5' B4' 58.17(15)
B9' B5' B4' 59.77(15)
B6' B5' B4' 108.0(2)
B10' B5' B4' 108.3(2)
C1' B6' C2' 56.79(15)
C1' B6' B10' 104.0(2)
C2' B6' B10' 104.01(19)
C1' B6' B5' 57.89(16)
C2' B6' B5' 103.66(19)
B10' B6' B5' 60.16(17)
C1' B6' B11' 103.82(19)
C2' B6' B11' 57.94(16)
B10' B6' B11' 60.25(17)
B5' B6' B11' 107.9(2)
C2' B7' B12' 104.05(19)
C2' B7' B11' 58.33(15)
B12' B7' B11' 59.95(15)
C2' B7' B3' 59.21(14)
B12' B7' B3' 108.42(18)
B11' B7' B3' 108.73(19)
C2' B7' B8' 104.99(18)
B12' B7' B8' 60.68(14)
B11' B7' B8' 109.02(19)
B3' B7' B8' 60.03(14)
C13' B8' B3' 119.78(18)
C13' B8' B7' 124.06(19)
B3' B8' B7' 59.75(14)
C13' B8' B4' 120.37(18)
B3' B8' B4' 59.73(14)
B7' B8' B4' 106.26(17)
C13' B8' B9' 122.95(18)
B3' B8' B9' 107.19(18)
B7' B8' B9' 106.30(18)
B4' B8' B9' 59.05(14)
C13' B8' B12' 125.63(19)
B3' B8' B12' 107.15(17)
B7' B8' B12' 59.35(14)
B4' B8' B12' 105.76(18)
B9' B8' B12' 59.02(15)
B4' B9' B12' 108.03(18)
B4' B9' B5' 60.29(15)
B12' B9' B5' 107.9(2)
B4' B9' B10' 107.89(19)
B12' B9' B10' 59.99(15)
B5' B9' B10' 59.69(16)
B4' B9' B8' 60.36(14)
B12' B9' B8' 60.59(14)
B5' B9' B8' 109.24(18)
B10' B9' B8' 109.08(19)
B6' B10' B5' 60.14(17)
B6' B10' B11' 60.17(17)
B5' B10' B11' 107.8(2)
B6' B10' B12' 108.2(2)
B5' B10' B12' 107.44(19)
B11' B10' B12' 59.90(16)
B6' B10' B9' 107.74(19)
B5' B10' B9' 59.63(16)
B11' B10' B9' 107.19(19)
B12' B10' B9' 59.47(15)
C2' B11' B6' 59.50(16)
C2' B11' B12' 104.11(18)
B6' B11' B12' 107.9(2)
C2' B11' B10' 104.69(19)
B6' B11' B10' 59.58(17)
B12' B11' B10' 60.17(16)
C2' B11' B7' 58.42(15)
B6' B11' B7' 108.79(19)
B12' B11' B7' 59.96(15)
B10' B11' B7' 108.41(19)
B9' B12' B11' 108.07(19)
B9' B12' B7' 107.86(18)
B11' B12' B7' 60.09(15)
B9' B12' B10' 60.54(16)
B11' B12' B10' 59.93(16)
B7' B12' B10' 108.31(19)
B9' B12' B8' 60.39(14)
B11' B12' B8' 108.56(18)
B7' B12' B8' 59.97(14)
B10' B12' B8' 109.36(18)
C2 C1 B4 111.22(18)
C2 C1 B5 111.38(18)
B4 C1 B5 63.11(16)
C2 C1 B6 61.60(16)
B4 C1 B6 115.26(19)
B5 C1 B6 62.84(17)
C2 C1 B3 61.27(14)
B4 C1 B3 63.16(14)
B5 C1 B3 115.68(18)
B6 C1 B3 115.27(19)
C1 C2 B7 111.85(17)
C1 C2 B11 110.94(19)
B7 C2 B11 63.17(16)
C1 C2 B6 61.15(16)
B7 C2 B6 115.19(19)
B11 C2 B6 62.49(17)
C1 C2 B3 61.91(14)
B7 C2 B3 63.45(15)
B11 C2 B3 115.89(18)
B6 C2 B3 115.43(19)
O1 C11 N1 121.0(2)
O1 C11 C12 121.7(2)
N1 C11 C12 117.2(2)
C14 C13 C18 116.3(2)
C14 C13 B8 121.5(2)
C18 C13 B8 122.2(2)
C15 C14 C13 121.9(2)
C16 C15 C14 119.5(2)
C15 C16 C17 120.7(2)
C15 C16 Cl1 119.9(2)
C17 C16 Cl1 119.3(2)
C16 C17 C18 118.9(2)
C17 C18 C13 122.7(2)
N1 B3 C2 123.50(19)
N1 B3 C1 120.99(19)
C2 B3 C1 56.82(14)
N1 B3 B8 126.6(2)
C2 B3 B8 104.09(17)
C1 B3 B8 103.98(17)
N1 B3 B7 126.2(2)
C2 B3 B7 57.30(14)
C1 B3 B7 102.95(17)
B8 B3 B7 60.35(14)
N1 B3 B4 121.8(2)
C2 B3 B4 103.03(18)
C1 B3 B4 57.30(14)
B8 B3 B4 60.24(14)
B7 B3 B4 107.03(17)
C1 B4 B9 104.61(19)
C1 B4 B5 58.68(15)
B9 B4 B5 60.00(16)
C1 B4 B3 59.53(14)
B9 B4 B3 108.40(18)
B5 B4 B3 109.05(19)
C1 B4 B8 105.16(18)
B9 B4 B8 60.89(15)
B5 B4 B8 109.15(19)
B3 B4 B8 59.54(14)
C1 B5 B9 104.13(19)
C1 B5 B4 58.21(15)
B9 B5 B4 59.83(15)
C1 B5 B10 104.6(2)
B9 B5 B10 60.69(16)
B4 B5 B10 108.5(2)
C1 B5 B6 58.90(16)
B9 B5 B6 108.1(2)
B4 B5 B6 108.0(2)
B10 B5 B6 59.75(17)
C1 B6 C2 57.25(14)
C1 B6 B10 104.4(2)
C2 B6 B10 104.2(2)
C1 B6 B11 104.5(2)
C2 B6 B11 58.36(16)
B10 B6 B11 59.87(17)
C1 B6 B5 58.25(15)
C2 B6 B5 104.29(19)
B10 B6 B5 60.10(17)
B11 B6 B5 107.8(2)
C2 B7 B12 104.75(19)
C2 B7 B11 58.92(15)
B12 B7 B11 60.06(16)
C2 B7 B3 59.25(14)
B12 B7 B3 108.21(18)
B11 B7 B3 108.95(19)
C2 B7 B8 104.93(18)
B12 B7 B8 60.67(14)
B11 B7 B8 108.97(19)
B3 B7 B8 59.51(13)
C13 B8 B3 120.92(19)
C13 B8 B4 122.99(19)
B3 B8 B4 60.22(14)
C13 B8 B7 121.99(19)
B3 B8 B7 60.14(14)
B4 B8 B7 106.85(18)
C13 B8 B12 122.87(19)
B3 B8 B12 107.42(17)
B4 B8 B12 105.99(18)
B7 B8 B12 59.06(14)
C13 B8 B9 123.53(18)
B3 B8 B9 107.33(18)
B4 B8 B9 58.87(14)
B7 B8 B9 106.05(18)
B12 B8 B9 59.05(15)
B4 B9 B5 60.16(16)
B4 B9 B12 108.15(18)
B5 B9 B12 108.1(2)
B4 B9 B10 108.05(19)
B5 B9 B10 59.82(17)
B12 B9 B10 60.15(16)
B4 B9 B8 60.23(14)
B5 B9 B8 108.75(19)
B12 B9 B8 60.41(15)
B10 B9 B8 108.84(19)
B11 B10 B6 60.19(17)
B11 B10 B5 108.1(2)
B6 B10 B5 60.15(17)
B11 B10 B12 59.87(16)
B6 B10 B12 107.8(2)
B5 B10 B12 107.29(19)
B11 B10 B9 107.5(2)
B6 B10 B9 107.51(19)
B5 B10 B9 59.49(16)
B12 B10 B9 59.52(16)
C2 B11 B10 104.9(2)
C2 B11 B7 57.90(15)
B10 B11 B7 108.7(2)
C2 B11 B6 59.15(16)
B10 B11 B6 59.93(17)
B7 B11 B6 108.07(19)
C2 B11 B12 103.86(19)
B10 B11 B12 60.61(16)
B7 B11 B12 59.91(15)
B6 B11 B12 108.1(2)
B7 B12 B11 60.03(15)
B7 B12 B9 108.18(18)
B11 B12 B9 107.8(2)
B7 B12 B10 107.88(19)
B11 B12 B10 59.52(16)
B9 B12 B10 60.34(16)
B7 B12 B8 60.28(14)
B11 B12 B8 108.63(18)
B9 B12 B8 60.53(14)
B10 B12 B8 109.08(19)

loop_
_geom_bond_atom_site_label_1
_geom_bond_atom_site_label_2
_geom_bond_distance
O1 C11 1.208(3)
N1 C11 1.349(3)
N1 B3 1.454(3)
Cl1' C16' 1.742(2)
N1' C11' 1.344(3)
N1' B3' 1.450(3)
C1' C2' 1.623(3)
C1' B5' 1.676(4)
C1' B4' 1.678(3)
C1' B6' 1.695(4)
C1' B3' 1.743(4)
C2' B11' 1.689(4)
C2' B7' 1.690(4)
C2' B3' 1.712(3)
C2' B6' 1.717(4)
C11' O1' 1.199(3)
C11' C12' 1.486(4)
C13' C14' 1.383(3)
C13' C18' 1.384(3)
C13' B8' 1.576(3)
C14' C15' 1.377(3)
C15' C16' 1.368(4)
C16' C17' 1.364(4)
C17' C18' 1.382(3)
B3' B7' 1.773(4)
B3' B4' 1.774(4)
B3' B8' 1.778(3)
B4' B9' 1.762(4)
B4' B5' 1.771(4)
B4' B8' 1.786(4)
B5' B9' 1.765(4)
B5' B6' 1.766(4)
B5' B10' 1.767(4)
B6' B10' 1.758(4)
B6' B11' 1.769(4)
B7' B12' 1.770(4)
B7' B11' 1.772(4)
B7' B8' 1.781(3)
B8' B9' 1.790(3)
B8' B12' 1.793(4)
B9' B12' 1.765(4)
B9' B10' 1.784(4)
B10' B11' 1.770(4)
B10' B12' 1.775(4)
B11' B12' 1.770(4)
Cl1 C16 1.741(2)
C1 C2 1.635(3)
C1 B4 1.682(3)
C1 B5 1.691(4)
C1 B6 1.703(4)
C1 B3 1.723(3)
C2 B7 1.677(3)
C2 B11 1.696(4)
C2 B6 1.710(4)
C2 B3 1.713(3)
C11 C12 1.490(3)
C13 C14 1.385(3)
C13 C18 1.387(3)
C13 B8 1.577(3)
C14 C15 1.383(4)
C15 C16 1.362(4)
C16 C17 1.371(4)
C17 C18 1.375(4)
B3 B8 1.772(3)
B3 B7 1.783(4)
B3 B4 1.784(4)
B4 B9 1.759(4)
B4 B5 1.765(4)
B4 B8 1.784(4)
B5 B9 1.762(4)
B5 B10 1.768(4)
B5 B6 1.769(4)
B6 B10 1.762(4)
B6 B11 1.767(4)
B7 B12 1.765(4)
B7 B11 1.767(4)
B7 B8 1.787(3)
B8 B12 1.794(4)
B8 B9 1.796(4)
B9 B12 1.769(4)
B9 B10 1.784(4)
B10 B11 1.761(4)
B10 B12 1.780(4)
B11 B12 1.767(4)
